data_1530764
loop_
_publ_author_name
'Silin', E.Ya.'
'Levin'sh, A.F.'

_publ_section_title
;
 Crystal structure of the octahydrate of nickel hexaborate Ni (B6 O7 (O
 H)6 ) (H2 O)5
;
_journal_name_full Kristallografiya
_journal_page_first 505
_journal_page_last 509
_journal_volume 22
_journal_year 1977
_chemical_formula_sum 'B6 H16 Ni O18'
_chemical_name_systematic 'Ni (B6 O7 (O H)6 ) (H2 O)5'
_space_group_IT_number 2
_symmetry_space_group_name_Hall '-P 1'
_symmetry_space_group_name_H-M 'P -1'
_cell_angle_alpha 106.833
_cell_angle_beta 106.666
_cell_angle_gamma 81.666
_cell_formula_units_Z 2
_cell_length_a 9.09
_cell_length_b 8.64
_cell_length_c 9.99
_cell_volume 717.786
_citation_journal_id_ASTM KRISAJ
_cod_data_source_file Silin_KRISAJ_1977_163.cif
_cod_data_source_block H16B6Ni1O18
_cod_original_cell_volume 717.7861
_cod_original_formula_sum 'H16 B6 Ni1 O18'
_cod_database_code 1530764

loop_
_symmetry_equiv_pos_as_xyz
x,y,z
-x,-y,-z

loop_
_atom_site_label
_atom_site_type_symbol
_atom_site_fract_x
_atom_site_fract_y
_atom_site_fract_z
_atom_site_occupancy
_atom_site_U_iso_or_equiv
O10 O-2 0.34 -0.066 0.082 1 0.0
O18 O-2 0.727 0.457 0.154 1 0.0
O2 O-2 0.344 -0.312 0.144 1 0.0
O14 O-2 0.83 0.159 0.237 1 0.0
O13 O-2 0.494 0.164 0.138 1 0.0
O1 O-2 0.276 0.188 0.239 1 0.0
B2 B+3 0.207 0.362 0.257 1 0.0
O8 O-2 0.05 0.315 -0.132 1 0.0
O16 O-2 0.678 -0.093 0.272 1 0.0
O4 O-2 0.25 0.176 0.472 1 0.0
B5 B+3 0.135 0.305 0.468 1 0.0
O17 O-2 0.634 0.406 0.379 1 0.0
O12 O-2 0.332 0.477 0.316 1 0.0
O11 O-2 0.502 0.162 0.437 1 0.0
O6 O-2 0.119 0.388 0.364 1 0.0
B4 B+3 0.341 -0.153 0.183 1 0.0
O15 O-2 0.826 0.162 0.527 1 0.0
O7 O-2 0.112 0.378 0.125 1 0.0
O3 O-2 0.338 -0.061 0.313 1 0.0
B1 B+3 0.344 0.11 0.365 1 0.0
B6 B+3 0.13 0.287 -0.009 1 0.0
Ni1 Ni+2 0.661 0.158 0.331 1 0.0
O9 O-2 0.238 0.157 -0.012 1 0.0
O5 O-2 0.065 0.345 0.572 1 0.0
B3 B+3 0.341 0.103 0.108 1 0.0
